data_9007056
loop_
_publ_author_name
'Camara, F.'
'Carpenter, M. A.'
'Domeneghetti, M. C.'
'Tazzoli, V.'

_publ_section_title
;
 Non-convergent ordering and displacive phase transition in pigeonite:
 in situ HT XRD study
 Sample: hgj, T = 950 C
;
_journal_name_full 'Physics and Chemistry of Minerals'
_journal_page_first 331
_journal_page_last 340
_journal_paper_doi 10.1007/s00269-002-0241-y
_journal_volume 29
_journal_year 2002
_chemical_compound_source 'from rhyodacite, Parana, Brazil'
_chemical_formula_sum 'Ca0.107 Fe0.411 Mg0.468 Mn0.014 O3 Si'
_chemical_name_mineral Pigeonite
_space_group_IT_number 15
_symmetry_space_group_name_Hall '-C 2yc'
_symmetry_space_group_name_H-M 'C 1 2/c 1'
_cell_angle_alpha 90
_cell_angle_beta 109.44
_cell_angle_gamma 90
_cell_length_a 9.849
_cell_length_b 9.018
_cell_length_c 5.323
_cell_formula_units_Z 8
_cell_volume 445.827
_database_code_amcsd 0008641
_diffrn_ambient_temperature 1223.15
_exptl_crystal_density_diffrn 3.441
_cod_original_formula_sum '(Mg.468 Fe.411 Mn.014 Ca.107) Si O3'
_cod_database_code 9007056

loop_
_space_group_symop_operation_xyz
x,y,z
1/2+x,1/2+y,z
x,-y,1/2+z
1/2+x,1/2-y,1/2+z
-x,y,1/2-z
1/2-x,1/2+y,1/2-z
-x,-y,-z
1/2-x,1/2-y,-z

loop_
_atom_site_aniso_label
_atom_site_aniso_U_11
_atom_site_aniso_U_22
_atom_site_aniso_U_33
_atom_site_aniso_U_12
_atom_site_aniso_U_13
_atom_site_aniso_U_23
MgM1 0.02600 0.02500 0.02000 0.00000 0.00600 0.00000
FeM1 0.02600 0.02500 0.02000 0.00000 0.00600 0.00000
MnM1 0.02600 0.02500 0.02000 0.00000 0.00600 0.00000
CaM1 0.02600 0.02500 0.02000 0.00000 0.00600 0.00000
MgM2 0.03800 0.04300 0.02500 0.00000 0.00300 0.00000
FeM2 0.03800 0.04300 0.02500 0.00000 0.00300 0.00000
MnM2 0.03800 0.04300 0.02500 0.00000 0.00300 0.00000
CaM2 0.03800 0.04300 0.02500 0.00000 0.00300 0.00000
Si 0.01700 0.01900 0.01900 -0.00200 0.00600 -0.00200
O1 0.01800 0.03000 0.02400 0.00100 0.00500 -0.00100
O2 0.03900 0.02600 0.04000 -0.01300 0.01700 -0.00900
O3 0.02700 0.06100 0.03700 -0.00400 0.01000 -0.02700

loop_
_atom_site_label
_atom_site_fract_x
_atom_site_fract_y
_atom_site_fract_z
_atom_site_occupancy
_atom_site_U_iso_or_equiv
MgM1 0.00000 0.90200 0.25000 0.69000 0.02400
FeM1 0.00000 0.90200 0.25000 0.28200 0.02400
MnM1 0.00000 0.90200 0.25000 0.00910 0.02400
CaM1 0.00000 0.90200 0.25000 0.01890 0.02400
MgM2 0.00000 0.26880 0.25000 0.24570 0.03700
FeM2 0.00000 0.26880 0.25000 0.54010 0.03700
MnM2 0.00000 0.26880 0.25000 0.01820 0.03700
CaM2 0.00000 0.26880 0.25000 0.19600 0.03700
Si 0.29480 0.08920 0.26170 1.00000 0.01900
O1 0.12070 0.08890 0.15220 1.00000 0.02400
O2 0.37350 0.24460 0.34970 1.00000 0.03400
O3 0.35230 0.01000 0.03820 1.00000 0.04200

loop_
_cod_related_entry_id
_cod_related_entry_database
_cod_related_entry_code
1 AMCSD 0008641
